data_4505282
loop_
_publ_author_name
'Zou, Ru-Qiang'
'Li, Jian-Rong'
'Xie, Ya-Bo'
'Zhang, Ruo-Hua'
'Bu, Xian-He'

_publ_section_title
;
 Tuning the Framework Formation of Silver(I) Complexes with Flexible
 Bis(benzothiazol-2-ylsulfanyl)alkanes by Varying the Ligand Spacers and
 Counteranions
;
_journal_issue 1
_journal_name_full 'Crystal Growth &amp; Design'
_journal_page_first 79
_journal_paper_doi 10.1021/cg0341149
_journal_volume 4
_journal_year 2004
_chemical_formula_sum 'C18 H16 Ag B F4 N2 S4'
_chemical_formula_weight 583.25
_chemical_name_systematic
; 
 ? 
;
_space_group_IT_number 15
_symmetry_cell_setting monoclinic
_symmetry_space_group_name_Hall '-C 2yc'
_symmetry_space_group_name_H-M 'C 1 2/c 1'
_atom_sites_solution_hydrogens geom
_atom_sites_solution_primary direct
_atom_sites_solution_secondary difmap
_audit_creation_method SHELXL-97
_cell_angle_alpha 90.00
_cell_angle_beta 109.078(10)
_cell_angle_gamma 90.00
_cell_formula_units_Z 4
_cell_length_a 23.233(12)
_cell_length_b 6.001(3)
_cell_length_c 16.228(9)
_cell_measurement_reflns_used 662
_cell_measurement_temperature 293(2)
_cell_measurement_theta_max 20.87
_cell_measurement_theta_min 3.52
_cell_volume 2138.3(19)
_computing_cell_refinement 'Bruker SMART'
_computing_data_collection 'Bruker SMART'
_computing_data_reduction 'Bruker SAINT'
_computing_molecular_graphics 'Bruker SHELXTL'
_computing_publication_material 'Bruker SHELXTL'
_computing_structure_refinement 'SHELXL-97 (Sheldrick, 1997)'
_computing_structure_solution 'SHELXS-97 (Sheldrick, 1990)'
_diffrn_ambient_temperature 293(2)
_diffrn_measured_fraction_theta_full 0.901
_diffrn_measured_fraction_theta_max 0.901
_diffrn_measurement_device_type 'CCD area detector'
_diffrn_measurement_method 'phi and omega scans'
_diffrn_radiation_monochromator graphite
_diffrn_radiation_source 'fine-focus sealed tube'
_diffrn_radiation_type MoK\a
_diffrn_radiation_wavelength 0.71073
_diffrn_reflns_av_R_equivalents 0.0629
_diffrn_reflns_av_sigmaI/netI 0.0897
_diffrn_reflns_limit_h_max 29
_diffrn_reflns_limit_h_min -15
_diffrn_reflns_limit_k_max 7
_diffrn_reflns_limit_k_min -7
_diffrn_reflns_limit_l_max 18
_diffrn_reflns_limit_l_min -20
_diffrn_reflns_number 5258
_diffrn_reflns_theta_full 26.45
_diffrn_reflns_theta_max 26.45
_diffrn_reflns_theta_min 2.66
_exptl_absorpt_coefficient_mu 1.376
_exptl_absorpt_correction_T_max 0.8746
_exptl_absorpt_correction_T_min 0.7704
_exptl_absorpt_correction_type multi-scan
_exptl_absorpt_process_details SADABS
_exptl_crystal_density_diffrn 1.812
_exptl_crystal_density_meas 0
_exptl_crystal_density_method 'not measured'
_exptl_crystal_F_000 1160
_exptl_crystal_size_max 0.20
_exptl_crystal_size_mid 0.15
_exptl_crystal_size_min 0.10
_refine_diff_density_max 0.971
_refine_diff_density_min -0.524
_refine_diff_density_rms 0.139
_refine_ls_extinction_method none
_refine_ls_goodness_of_fit_ref 1.014
_refine_ls_hydrogen_treatment mixed
_refine_ls_matrix_type full
_refine_ls_number_parameters 130
_refine_ls_number_reflns 1993
_refine_ls_number_restraints 9
_refine_ls_restrained_S_all 1.016
_refine_ls_R_factor_all 0.1293
_refine_ls_R_factor_gt 0.0687
_refine_ls_shift/su_max 0.013
_refine_ls_shift/su_mean 0.001
_refine_ls_structure_factor_coef Fsqd
_refine_ls_weighting_details 'calc w=1/[\s^2^(Fo^2^)+(0.0900P)^2^+0.0000P] where P=(Fo^2^+2Fc^2^)/3'
_refine_ls_weighting_scheme calc
_refine_ls_wR_factor_gt 0.1529
_refine_ls_wR_factor_ref 0.1778
_reflns_number_gt 1103
_reflns_number_total 1993
_reflns_threshold_expression >2sigma(I)
_cod_data_source_file cg0341149si20030703_092130.cif
_cod_data_source_block complex_5
_cod_depositor_comments
;
The following automatic conversions were performed:

'_symmetry_cell_setting' value 'Monoclinic' changed to 'monoclinic'
according to /home/saulius/struct/CIF-dictionaries/cif_core.dic
dictionary named 'cif_core.dic' version 2.4.1 from
2010-06-29.

'_exptl_absorpt_correction_type' value 'MULTI-SCAN'
changed to 'multi-scan' according to
/home/saulius/struct/CIF-dictionaries/cif_core.dic dictionary named
'cif_core.dic' version 2.4.1 from 2010-06-29.

Automatic conversion script
Id: cif_fix_values 1715 2011-07-08 13:25:40Z adriana 
;
_cod_original_cell_volume 2138.2(19)
_cod_original_sg_symbol_H-M C2/c
_cod_database_code 4505282

loop_
_symmetry_equiv_pos_as_xyz
'x, y, z'
'-x, y, -z+1/2'
'x+1/2, y+1/2, z'
'-x+1/2, y+1/2, -z+1/2'
'-x, -y, -z'
'x, -y, z-1/2'
'-x+1/2, -y+1/2, -z'
'x+1/2, -y+1/2, z-1/2'

loop_
_atom_site_label
_atom_site_type_symbol
_atom_site_fract_x
_atom_site_fract_y
_atom_site_fract_z
_atom_site_U_iso_or_equiv
_atom_site_adp_type
_atom_site_occupancy
_atom_site_symmetry_multiplicity
_atom_site_calc_flag
_atom_site_refinement_flags
Ag1 Ag 0.2500 1.2500 1.0000 0.0537(4) Uani 1 2 d S
S1 S 0.33927(12) 0.6317(4) 0.92672(16) 0.0673(7) Uani 1 1 d .
S2 S 0.38605(13) 1.0453(4) 1.04159(16) 0.0729(7) Uani 1 1 d .
N1 N 0.2732(3) 0.9679(10) 0.9374(4) 0.0481(16) Uani 1 1 d .
C1 C 0.2352(5) 0.8271(15) 0.8790(6) 0.056(2) Uani 1 1 d .
C2 C 0.1737(5) 0.866(2) 0.8343(7) 0.076(3) Uani 1 1 d .
H2A H 0.1548 0.9962 0.8430 0.091 Uiso 1 1 calc R
C3 C 0.1419(6) 0.7059(19) 0.7769(8) 0.079(3) Uani 1 1 d .
H3A H 0.1011 0.7316 0.7454 0.095 Uiso 1 1 calc R
C4 C 0.1682(7) 0.5078(19) 0.7644(7) 0.081(3) Uani 1 1 d .
H4A H 0.1445 0.4014 0.7269 0.097 Uiso 1 1 calc R
C5 C 0.2284(6) 0.4655(15) 0.8059(7) 0.072(3) Uani 1 1 d .
H5A H 0.2466 0.3333 0.7976 0.087 Uiso 1 1 calc R
C6 C 0.2604(5) 0.6291(12) 0.8607(6) 0.063(3) Uani 1 1 d .
C7 C 0.3296(4) 0.8896(15) 0.9657(5) 0.058(2) Uani 1 1 d .
C8 C 0.4531(6) 0.865(2) 1.0690(8) 0.088(3) Uani 1 1 d .
H8A H 0.4810 0.9058 1.1259 0.106 Uiso 1 1 calc R
H8B H 0.4408 0.7116 1.0717 0.106 Uiso 1 1 calc R
C9 C 0.4857(6) 0.887(2) 0.9999(9) 0.095(4) Uani 1 1 d .
H9A H 0.5172 0.7742 1.0109 0.114 Uiso 1 1 calc R
H9B H 0.4565 0.8598 0.9426 0.114 Uiso 1 1 calc R
B1 B 0.0000 0.229(2) 0.7500 0.033(2) Uani 1 2 d SDU
F1 F 0.0388(8) 0.109(3) 0.8215(10) 0.250 Uiso 1 1 d D
F2 F 0.0508(14) 0.229(8) 0.722(3) 0.280 Uiso 0.50 1 d PD
F3 F 0.028(2) 0.426(5) 0.742(3) 0.280 Uiso 0.50 1 d PD

loop_
_atom_site_aniso_label
_atom_site_aniso_U_11
_atom_site_aniso_U_22
_atom_site_aniso_U_33
_atom_site_aniso_U_23
_atom_site_aniso_U_13
_atom_site_aniso_U_12
Ag1 0.0745(7) 0.0337(4) 0.0679(6) -0.0064(4) 0.0438(5) 0.0062(4)
S1 0.0957(19) 0.0497(14) 0.0686(14) 0.0090(11) 0.0434(13) 0.0271(12)
S2 0.0826(18) 0.0698(15) 0.0725(16) -0.0051(13) 0.0339(13) 0.0101(13)
N1 0.070(5) 0.038(3) 0.050(4) 0.003(3) 0.038(3) 0.013(3)
C1 0.080(7) 0.039(4) 0.061(5) -0.008(4) 0.041(5) -0.008(4)
C2 0.077(8) 0.079(7) 0.091(7) 0.004(6) 0.053(6) 0.003(6)
C3 0.083(8) 0.076(8) 0.084(7) -0.020(6) 0.037(6) -0.010(5)
C4 0.113(10) 0.066(7) 0.074(6) -0.005(5) 0.044(7) -0.020(7)
C5 0.125(10) 0.043(5) 0.072(6) -0.008(5) 0.064(7) 0.004(6)
C6 0.107(8) 0.022(4) 0.089(6) 0.005(4) 0.072(6) 0.005(4)
C7 0.080(6) 0.060(5) 0.053(5) 0.012(4) 0.048(5) 0.024(5)
C8 0.119(9) 0.075(7) 0.077(7) 0.017(6) 0.041(6) 0.027(7)
C9 0.091(9) 0.099(9) 0.099(8) -0.002(8) 0.037(7) 0.018(7)
B1 0.042(5) 0.051(6) 0.009(4) 0.000 0.015(4) 0.000

loop_
_atom_type_symbol
_atom_type_description
_atom_type_scat_dispersion_real
_atom_type_scat_dispersion_imag
_atom_type_scat_source
C C 0.0033 0.0016 'International Tables Vol C Tables 4.2.6.8 and 6.1.1.4'
H H 0.0000 0.0000 'International Tables Vol C Tables 4.2.6.8 and 6.1.1.4'
N N 0.0061 0.0033 'International Tables Vol C Tables 4.2.6.8 and 6.1.1.4'
F F 0.0171 0.0103 'International Tables Vol C Tables 4.2.6.8 and 6.1.1.4'
S S 0.1246 0.1234 'International Tables Vol C Tables 4.2.6.8 and 6.1.1.4'
Ag Ag -0.8971 1.1015 'International Tables Vol C Tables 4.2.6.8 and 6.1.1.4'
B B 0.0013 0.0007 'International Tables Vol C Tables 4.2.6.8 and 6.1.1.4'

loop_
_geom_angle_atom_site_label_1
_geom_angle_atom_site_label_2
_geom_angle_atom_site_label_3
_geom_angle
_geom_angle_site_symmetry_1
_geom_angle_site_symmetry_3
N1 Ag1 N1 180.000(3) . 7_577
C7 S1 C6 89.8(4) . .
C7 S2 C8 103.8(6) . .
C7 N1 C1 111.4(7) . .
C7 N1 Ag1 119.4(6) . .
C1 N1 Ag1 128.2(6) . .
N1 C1 C2 125.5(9) . .
N1 C1 C6 117.1(9) . .
C2 C1 C6 117.4(9) . .
C3 C2 C1 118.0(10) . .
C3 C2 H2A 121.0 . .
C1 C2 H2A 121.0 . .
C2 C3 C4 122.3(12) . .
C2 C3 H3A 118.8 . .
C4 C3 H3A 118.8 . .
C5 C4 C3 121.3(10) . .
C5 C4 H4A 119.3 . .
C3 C4 H4A 119.3 . .
C4 C5 C6 116.0(9) . .
C4 C5 H5A 122.0 . .
C6 C5 H5A 122.0 . .
C5 C6 C1 124.9(10) . .
C5 C6 S1 128.7(7) . .
C1 C6 S1 106.4(7) . .
N1 C7 S1 115.2(7) . .
N1 C7 S2 119.0(6) . .
S1 C7 S2 125.7(5) . .
C9 C8 S2 110.7(8) . .
C9 C8 H8A 109.5 . .
S2 C8 H8A 109.5 . .
C9 C8 H8B 109.5 . .
S2 C8 H8B 109.5 . .
H8A C8 H8B 108.1 . .
C9 C9 C8 113.2(14) 5_677 .
C9 C9 H9A 108.9 5_677 .
C8 C9 H9A 108.9 . .
C9 C9 H9B 108.9 5_677 .
C8 C9 H9B 108.9 . .
H9A C9 H9B 107.7 . .
F3 B1 F3 61(4) . 2_556
F3 B1 F2 60(2) . .
F3 B1 F2 120(4) 2_556 .
F3 B1 F2 120(4) . 2_556
F3 B1 F2 60(2) 2_556 2_556
F2 B1 F2 180(4) . 2_556
F3 B1 F1 124(2) . 2_556
F3 B1 F1 109(2) 2_556 2_556
F2 B1 F1 97(2) . 2_556
F2 B1 F1 83(2) 2_556 2_556
F3 B1 F1 109(2) . .
F3 B1 F1 124(2) 2_556 .
F2 B1 F1 83(2) . .
F2 B1 F1 97(2) 2_556 .
F1 B1 F1 118.7(18) 2_556 .
F3 F2 B1 59.6(12) . .
B1 F3 F2 60.9(12) . .
B1 F3 F3 59(2) . 2_556
F2 F3 F3 120(2) . 2_556

loop_
_geom_bond_atom_site_label_1
_geom_bond_atom_site_label_2
_geom_bond_distance
_geom_bond_site_symmetry_2
Ag1 N1 2.132(6) .
Ag1 N1 2.132(6) 7_577
S1 C7 1.715(9) .
S1 C6 1.796(12) .
S2 C7 1.748(11) .
S2 C8 1.827(12) .
N1 C7 1.324(11) .
N1 C1 1.358(12) .
C1 C2 1.395(14) .
C1 C6 1.398(12) .
C2 C3 1.373(17) .
C2 H2A 0.9300 .
C3 C4 1.382(17) .
C3 H3A 0.9300 .
C4 C5 1.362(17) .
C4 H4A 0.9300 .
C5 C6 1.369(15) .
C5 H5A 0.9300 .
C8 C9 1.551(18) .
C8 H8A 0.9700 .
C8 H8B 0.9700 .
C9 C9 1.50(3) 5_677
C9 H9A 0.9700 .
C9 H9B 0.9700 .
B1 F3 1.375(10) .
B1 F3 1.375(10) 2_556
B1 F2 1.393(10) .
B1 F2 1.393(10) 2_556
B1 F1 1.413(9) 2_556
B1 F1 1.413(9) .
F2 F3 1.38(5) .
F3 F3 1.40(8) 2_556

loop_
_geom_torsion_atom_site_label_1
_geom_torsion_atom_site_label_2
_geom_torsion_atom_site_label_3
_geom_torsion_atom_site_label_4
_geom_torsion
_geom_torsion_site_symmetry_1
_geom_torsion_site_symmetry_4
N1 Ag1 N1 C7 -67(100) 7_577 .
N1 Ag1 N1 C1 101(100) 7_577 .
C7 N1 C1 C2 -176.9(8) . .
Ag1 N1 C1 C2 14.4(12) . .
C7 N1 C1 C6 1.4(10) . .
Ag1 N1 C1 C6 -167.3(6) . .
N1 C1 C2 C3 179.6(9) . .
C6 C1 C2 C3 1.3(13) . .
C1 C2 C3 C4 1.9(16) . .
C2 C3 C4 C5 -2.9(16) . .
C3 C4 C5 C6 0.5(14) . .
C4 C5 C6 C1 2.9(14) . .
C4 C5 C6 S1 179.2(7) . .
N1 C1 C6 C5 177.7(8) . .
C2 C1 C6 C5 -3.9(13) . .
N1 C1 C6 S1 0.7(9) . .
C2 C1 C6 S1 179.1(7) . .
C7 S1 C6 C5 -178.7(8) . .
C7 S1 C6 C1 -1.9(6) . .
C1 N1 C7 S1 -3.0(8) . .
Ag1 N1 C7 S1 166.8(4) . .
C1 N1 C7 S2 -180.0(6) . .
Ag1 N1 C7 S2 -10.2(8) . .
C6 S1 C7 N1 2.9(6) . .
C6 S1 C7 S2 179.7(6) . .
C8 S2 C7 N1 174.9(6) . .
C8 S2 C7 S1 -1.8(7) . .
C7 S2 C8 C9 82.7(10) . .
S2 C8 C9 C9 67.4(17) . 5_677
F3 B1 F2 F3 9(6) 2_556 .
F2 B1 F2 F3 5(5) 2_556 .
F1 B1 F2 F3 126(3) 2_556 .
F1 B1 F2 F3 -116(3) . .
F3 B1 F3 F2 -171(6) 2_556 .
F2 B1 F3 F2 -180.0(4) 2_556 .
F1 B1 F3 F2 -77(3) 2_556 .
F1 B1 F3 F2 70(3) . .
F2 B1 F3 F3 171(6) . 2_556
F2 B1 F3 F3 -9(6) 2_556 2_556
F1 B1 F3 F3 94(4) 2_556 2_556
F1 B1 F3 F3 -119(3) . 2_556
B1 F2 F3 F3 -9(5) . 2_556
